data_7104511
loop_
_publ_author_name
'Prabhakaran, Panchami'
'Puranik, Vedavati G'
'Chandran, Jima N'
'Rajamohanan, Pattuparampil R'
'Hofmann, Hans-J\"org'
'Sanjayan, Gangadhar J'

_publ_section_title
;
 Novel foldamer structural architecture from cofacial aromatic building
 blocks.
;
_journal_issue 23
_journal_name_full 'Chemical communications (Cambridge, England)'
_journal_page_first 3446
_journal_page_last 3448
_journal_paper_doi 10.1039/b822113h
_journal_volume 34
_journal_year 2009
_chemical_formula_moiety 'C28 H24 O6'
_chemical_formula_sum 'C28 H24 O6'
_chemical_formula_weight 456.47
_chemical_melting_point 432.1(10)
_chemical_name_common Biaryl
_chemical_name_systematic
;
?
;
_space_group_IT_number 2
_symmetry_cell_setting triclinic
_symmetry_space_group_name_Hall '-P 1'
_symmetry_space_group_name_H-M 'P -1'
_atom_sites_solution_hydrogens geom
_atom_sites_solution_primary direct
_atom_sites_solution_secondary difmap
_audit_creation_method SHELXL-97
_cell_angle_alpha 86.862(1)
_cell_angle_beta 75.932(1)
_cell_angle_gamma 67.047(1)
_cell_formula_units_Z 2
_cell_length_a 8.0132(5)
_cell_length_b 10.2043(6)
_cell_length_c 15.3713(9)
_cell_measurement_reflns_used 4230
_cell_measurement_temperature 293(2)
_cell_measurement_theta_max 27.398
_cell_measurement_theta_min 2.170
_cell_volume 1121.54(12)
_computing_cell_refinement 'BRUKER SAINT'
_computing_data_collection 'BRUKER SMART'
_computing_data_reduction 'BRUKER SAINT'
_computing_molecular_graphics 'SHELXTL, PyMOL and PLATON'
_computing_publication_material SHELXTL
_computing_structure_refinement 'SHELXL-97 (Sheldrick, 1997)'
_computing_structure_solution 'SHELXS-97 (Sheldrick, 1990)'
_diffrn_ambient_temperature 293(2)
_diffrn_measured_fraction_theta_full 0.998
_diffrn_measured_fraction_theta_max 0.998
_diffrn_measurement_device 'Bruker Smart APEX'
_diffrn_measurement_device_type 'CCD Area Detector'
_diffrn_measurement_method 'Omega Scan'
_diffrn_radiation_monochromator graphite
_diffrn_radiation_source 'fine-focus sealed tube'
_diffrn_radiation_type MoK\a
_diffrn_radiation_wavelength 0.71073
_diffrn_reflns_av_R_equivalents 0.0211
_diffrn_reflns_av_sigmaI/netI 0.0238
_diffrn_reflns_limit_h_max 9
_diffrn_reflns_limit_h_min -9
_diffrn_reflns_limit_k_max 12
_diffrn_reflns_limit_k_min -12
_diffrn_reflns_limit_l_max 18
_diffrn_reflns_limit_l_min -18
_diffrn_reflns_number 10926
_diffrn_reflns_theta_full 25.00
_diffrn_reflns_theta_max 25.00
_diffrn_reflns_theta_min 2.17
_exptl_absorpt_coefficient_mu 0.095
_exptl_absorpt_correction_T_max 0.9921
_exptl_absorpt_correction_T_min 0.9647
_exptl_absorpt_correction_type multi-scan
_exptl_absorpt_process_details 'Bruker SADABS'
_exptl_crystal_colour colourless
_exptl_crystal_density_diffrn 1.352
_exptl_crystal_density_method 'not measured'
_exptl_crystal_description rectangular
_exptl_crystal_F_000 480
_exptl_crystal_size_max 0.38
_exptl_crystal_size_mid 0.11
_exptl_crystal_size_min 0.08
_refine_diff_density_max 0.314
_refine_diff_density_min -0.234
_refine_diff_density_rms 0.070
_refine_ls_extinction_method none
_refine_ls_goodness_of_fit_ref 1.160
_refine_ls_hydrogen_treatment riding
_refine_ls_matrix_type full
_refine_ls_number_parameters 311
_refine_ls_number_reflns 3953
_refine_ls_number_restraints 0
_refine_ls_restrained_S_all 1.160
_refine_ls_R_factor_all 0.0649
_refine_ls_R_factor_gt 0.0572
_refine_ls_shift/su_max 0.000
_refine_ls_shift/su_mean 0.000
_refine_ls_structure_factor_coef Fsqd
_refine_ls_weighting_details 'calc w=1/[\s^2^(Fo^2^)+(0.0620P)^2^+0.3786P] where P=(Fo^2^+2Fc^2^)/3'
_refine_ls_weighting_scheme calc
_refine_ls_wR_factor_gt 0.1396
_refine_ls_wR_factor_ref 0.1445
_reflns_number_gt 3537
_reflns_number_total 3953
_reflns_threshold_expression >2sigma(I)
_cod_data_source_file b822113h.txt
_cod_data_source_block C28H24O6compound2a
_cod_depositor_comments
;
The following automatic conversions were performed:
'_symmetry_cell_setting' value 'Triclinic' changed to 'triclinic'
according to '/home/saulius/struct/CIF-dictionaries/cif_core.dic'
dictionary named 'cif_core.dic' version 2.4.1 from 2010-06-29.

Automatic conversion script
Id: cif_fix_enum 1527 2010-12-29 10:47:43Z saulius 

The following automatic conversions were performed:

'_chemical_melting_point' value '158-160 degree centigrade' was
changed to '432.1(10)' - it was converted from degrees Celsius(C) to
Kelvins(K), the average value was taken and precision was estimated.

Automatic conversion script
Id: cif_fix_values 1646 2011-03-28 12:23:43Z adriana 
;
_cod_original_sg_symbol_H-M P-1
_cod_database_code 7104511

loop_
_symmetry_equiv_pos_as_xyz
'x, y, z'
'-x, -y, -z'

loop_
_atom_site_label
_atom_site_type_symbol
_atom_site_fract_x
_atom_site_fract_y
_atom_site_fract_z
_atom_site_U_iso_or_equiv
_atom_site_adp_type
_atom_site_occupancy
_atom_site_symmetry_multiplicity
_atom_site_calc_flag
_atom_site_refinement_flags
_atom_site_disorder_assembly
_atom_site_disorder_group
O1 O -0.3244(3) 0.1291(2) 0.35925(13) 0.0904(7) Uani 1 1 d . . .
O2 O -0.3351(2) 0.30313(16) 0.26795(11) 0.0605(5) Uani 1 1 d . . .
O3 O -0.0157(2) -0.11197(15) 0.31608(10) 0.0535(4) Uani 1 1 d . . .
C1 C 0.2010(3) 0.1595(2) 0.00264(13) 0.0376(5) Uani 1 1 d . . .
C2 C 0.2187(3) 0.0986(2) -0.07861(14) 0.0470(5) Uani 1 1 d . . .
H2 H 0.1981 0.0151 -0.0790 0.056 Uiso 1 1 calc R . .
C3 C 0.2668(3) 0.1577(3) -0.16090(14) 0.0504(6) Uani 1 1 d . . .
H3 H 0.2801 0.1129 -0.2147 0.061 Uiso 1 1 calc R . .
C4 C 0.2936(3) 0.2804(2) -0.16100(14) 0.0470(5) Uani 1 1 d . . .
H4 H 0.3240 0.3203 -0.2154 0.056 Uiso 1 1 calc R . .
C5 C 0.2763(3) 0.3495(2) -0.07998(13) 0.0407(5) Uani 1 1 d . . .
C6 C 0.2340(2) 0.2884(2) 0.00482(12) 0.0357(4) Uani 1 1 d . . .
C7 C 0.1423(3) 0.0859(2) 0.08392(13) 0.0371(4) Uani 1 1 d . . .
C8 C 0.2473(3) -0.0552(2) 0.09622(14) 0.0432(5) Uani 1 1 d . . .
H8 H 0.3547 -0.1051 0.0525 0.052 Uiso 1 1 calc R . .
C9 C 0.1962(3) -0.1236(2) 0.17193(15) 0.0458(5) Uani 1 1 d . . .
H9 H 0.2695 -0.2184 0.1783 0.055 Uiso 1 1 calc R . .
C10 C 0.0366(3) -0.0524(2) 0.23865(13) 0.0393(5) Uani 1 1 d . . .
C11 C -0.0784(3) 0.0895(2) 0.22601(13) 0.0360(4) Uani 1 1 d . . .
C12 C -0.0222(3) 0.1543(2) 0.14882(13) 0.0363(4) Uani 1 1 d . . .
H12 H -0.0978 0.2475 0.1402 0.044 Uiso 1 1 calc R . .
C13 C -0.2547(3) 0.1717(2) 0.29253(13) 0.0409(5) Uani 1 1 d . . .
C14 C -0.5062(3) 0.3956(3) 0.32639(17) 0.0628(7) Uani 1 1 d . . .
H14A H -0.5964 0.3529 0.3361 0.094 Uiso 1 1 calc R . .
H14B H -0.5533 0.4855 0.2993 0.094 Uiso 1 1 calc R . .
H14C H -0.4833 0.4103 0.3828 0.094 Uiso 1 1 calc R . .
C15 C 0.1050(4) -0.2516(2) 0.33248(18) 0.0664(7) Uani 1 1 d . . .
H15A H 0.1103 -0.3186 0.2894 0.100 Uiso 1 1 calc R . .
H15B H 0.0581 -0.2763 0.3919 0.100 Uiso 1 1 calc R . .
H15C H 0.2280 -0.2538 0.3271 0.100 Uiso 1 1 calc R . .
O1A O -0.1809(3) 0.4300(2) 0.48021(12) 0.1035(9) Uani 1 1 d . . .
O2A O -0.2139(3) 0.57716(17) 0.37068(10) 0.0688(5) Uani 1 1 d . . .
O3A O 0.1174(2) 0.17962(17) 0.44038(10) 0.0580(5) Uani 1 1 d . . .
C1A C 0.2255(3) 0.3634(2) 0.08364(13) 0.0380(5) Uani 1 1 d . . .
C2A C 0.2423(3) 0.4926(2) 0.07510(15) 0.0490(5) Uani 1 1 d . . .
H2A H 0.2302 0.5423 0.1267 0.059 Uiso 1 1 calc R . .
C3A C 0.2769(3) 0.5527(2) -0.00790(16) 0.0554(6) Uani 1 1 d . . .
H3A H 0.2853 0.6413 -0.0110 0.066 Uiso 1 1 calc R . .
C4A C 0.2980(3) 0.4805(2) -0.08365(15) 0.0503(6) Uani 1 1 d . . .
H4A H 0.3273 0.5179 -0.1391 0.060 Uiso 1 1 calc R . .
C7A C 0.2012(3) 0.3111(2) 0.17711(13) 0.0372(4) Uani 1 1 d . . .
C8A C 0.3224(3) 0.1812(2) 0.19962(13) 0.0418(5) Uani 1 1 d . . .
H8A H 0.4233 0.1237 0.1555 0.050 Uiso 1 1 calc R . .
C9A C 0.2961(3) 0.1360(2) 0.28599(14) 0.0442(5) Uani 1 1 d . . .
H9A H 0.3780 0.0476 0.2988 0.053 Uiso 1 1 calc R . .
C10A C 0.1492(3) 0.2200(2) 0.35467(13) 0.0413(5) Uani 1 1 d . . .
C11A C 0.0285(3) 0.3548(2) 0.33442(13) 0.0394(5) Uani 1 1 d . . .
C12A C 0.0583(3) 0.3965(2) 0.24595(13) 0.0381(5) Uani 1 1 d . . .
H12A H -0.0211 0.4855 0.2325 0.046 Uiso 1 1 calc R . .
C13A C -0.1290(3) 0.4531(2) 0.40441(14) 0.0471(5) Uani 1 1 d . . .
C14A C -0.3632(5) 0.6856(3) 0.43205(19) 0.0876(10) Uani 1 1 d . . .
H14D H -0.4665 0.6569 0.4522 0.131 Uiso 1 1 calc R . .
H14E H -0.4025 0.7736 0.4021 0.131 Uiso 1 1 calc R . .
H14F H -0.3200 0.6985 0.4827 0.131 Uiso 1 1 calc R . .
C15A C 0.2339(5) 0.0402(3) 0.45941(18) 0.0760(9) Uani 1 1 d . . .
H15D H 0.2216 -0.0292 0.4244 0.114 Uiso 1 1 calc R . .
H15E H 0.1969 0.0248 0.5221 0.114 Uiso 1 1 calc R . .
H15F H 0.3615 0.0311 0.4446 0.114 Uiso 1 1 calc R . .

loop_
_atom_site_aniso_label
_atom_site_aniso_U_11
_atom_site_aniso_U_22
_atom_site_aniso_U_33
_atom_site_aniso_U_23
_atom_site_aniso_U_13
_atom_site_aniso_U_12
O1 0.0652(12) 0.0828(14) 0.0656(12) 0.0375(10) 0.0188(10) 0.0072(10)
O2 0.0493(9) 0.0435(9) 0.0568(10) 0.0092(7) 0.0137(8) -0.0009(7)
O3 0.0618(10) 0.0393(8) 0.0452(9) 0.0137(7) -0.0060(7) -0.0104(7)
C1 0.0300(10) 0.0396(11) 0.0338(10) 0.0002(8) -0.0010(8) -0.0072(8)
C2 0.0439(12) 0.0513(13) 0.0403(12) -0.0046(10) -0.0032(9) -0.0161(10)
C3 0.0461(13) 0.0634(15) 0.0328(11) -0.0052(10) -0.0036(9) -0.0143(11)
C4 0.0385(11) 0.0589(14) 0.0306(10) 0.0084(9) -0.0038(9) -0.0087(10)
C5 0.0297(10) 0.0435(11) 0.0366(11) 0.0080(9) -0.0036(8) -0.0046(9)
C6 0.0257(9) 0.0383(10) 0.0333(10) 0.0038(8) -0.0034(8) -0.0046(8)
C7 0.0358(10) 0.0373(10) 0.0352(10) 0.0001(8) -0.0061(8) -0.0122(9)
C8 0.0381(11) 0.0389(11) 0.0428(12) -0.0033(9) 0.0004(9) -0.0100(9)
C9 0.0457(12) 0.0311(10) 0.0524(13) 0.0020(9) -0.0102(10) -0.0070(9)
C10 0.0431(11) 0.0365(10) 0.0376(11) 0.0045(8) -0.0099(9) -0.0151(9)
C11 0.0363(10) 0.0364(10) 0.0346(10) 0.0036(8) -0.0092(8) -0.0133(9)
C12 0.0358(10) 0.0335(10) 0.0355(10) 0.0026(8) -0.0086(8) -0.0092(8)
C13 0.0386(11) 0.0441(12) 0.0352(11) 0.0094(9) -0.0074(9) -0.0126(9)
C14 0.0464(13) 0.0516(14) 0.0633(16) -0.0003(12) 0.0112(11) -0.0045(11)
C15 0.0839(19) 0.0395(13) 0.0591(15) 0.0164(11) -0.0126(14) -0.0110(12)
O1A 0.1106(17) 0.0791(14) 0.0434(11) 0.0161(9) 0.0187(11) 0.0209(12)
O2A 0.0780(12) 0.0479(9) 0.0403(9) -0.0006(7) 0.0005(8) 0.0096(9)
O3A 0.0690(11) 0.0483(9) 0.0361(8) 0.0089(7) -0.0100(7) -0.0037(8)
C1A 0.0323(10) 0.0392(11) 0.0351(10) 0.0027(8) -0.0044(8) -0.0084(8)
C2A 0.0521(13) 0.0457(12) 0.0468(12) 0.0005(10) -0.0079(10) -0.0186(10)
C3A 0.0623(15) 0.0447(13) 0.0589(15) 0.0125(11) -0.0112(12) -0.0239(11)
C4A 0.0468(13) 0.0490(13) 0.0450(13) 0.0187(10) -0.0042(10) -0.0141(10)
C7A 0.0359(10) 0.0393(11) 0.0354(11) 0.0008(8) -0.0075(8) -0.0141(9)
C8A 0.0363(11) 0.0439(11) 0.0382(11) -0.0026(9) -0.0070(9) -0.0090(9)
C9A 0.0443(12) 0.0378(11) 0.0431(12) 0.0040(9) -0.0150(9) -0.0058(9)
C10A 0.0461(12) 0.0423(11) 0.0331(10) 0.0042(9) -0.0127(9) -0.0131(9)
C11A 0.0410(11) 0.0383(11) 0.0355(11) 0.0003(8) -0.0089(9) -0.0118(9)
C12A 0.0387(11) 0.0342(10) 0.0375(11) 0.0020(8) -0.0105(9) -0.0091(9)
C13A 0.0498(13) 0.0460(12) 0.0349(11) 0.0034(9) -0.0081(10) -0.0087(10)
C14A 0.093(2) 0.0592(17) 0.0567(17) -0.0100(13) 0.0035(15) 0.0165(15)
C15A 0.101(2) 0.0509(15) 0.0482(14) 0.0146(12) -0.0161(14) -0.0022(14)

loop_
_atom_type_symbol
_atom_type_description
_atom_type_scat_dispersion_real
_atom_type_scat_dispersion_imag
_atom_type_scat_source
C C 0.0033 0.0016 'International Tables Vol C Tables 4.2.6.8 and 6.1.1.4'
H H 0.0000 0.0000 'International Tables Vol C Tables 4.2.6.8 and 6.1.1.4'
O O 0.0106 0.0060 'International Tables Vol C Tables 4.2.6.8 and 6.1.1.4'

loop_
_geom_angle_atom_site_label_1
_geom_angle_atom_site_label_2
_geom_angle_atom_site_label_3
_geom_angle
_geom_angle_site_symmetry_1
_geom_angle_site_symmetry_3
_geom_angle_publ_flag
C13 O2 C14 117.88(17) . . ?
C10 O3 C15 118.30(17) . . ?
C2 C1 C6 119.66(18) . . ?
C2 C1 C7 115.70(18) . . ?
C6 C1 C7 124.62(17) . . ?
C1 C2 C3 122.5(2) . . ?
C1 C2 H2 118.7 . . ?
C3 C2 H2 118.7 . . ?
C4 C3 C2 119.2(2) . . ?
C4 C3 H3 120.4 . . ?
C2 C3 H3 120.4 . . ?
C3 C4 C5 121.3(2) . . ?
C3 C4 H4 119.3 . . ?
C5 C4 H4 119.3 . . ?
C4A C5 C4 118.99(19) . . ?
C4A C5 C6 120.49(19) . . ?
C4 C5 C6 120.5(2) . . ?
C5 C6 C1 116.68(18) . . ?
C5 C6 C1A 116.73(18) . . ?
C1 C6 C1A 126.58(17) . . ?
C8 C7 C12 117.32(18) . . ?
C8 C7 C1 121.01(17) . . ?
C12 C7 C1 121.64(17) . . ?
C9 C8 C7 121.50(19) . . ?
C9 C8 H8 119.3 . . ?
C7 C8 H8 119.3 . . ?
C8 C9 C10 120.87(19) . . ?
C8 C9 H9 119.6 . . ?
C10 C9 H9 119.6 . . ?
O3 C10 C9 123.43(18) . . ?
O3 C10 C11 117.64(17) . . ?
C9 C10 C11 118.93(18) . . ?
C12 C11 C10 118.34(18) . . ?
C12 C11 C13 119.23(17) . . ?
C10 C11 C13 122.42(17) . . ?
C11 C12 C7 122.91(18) . . ?
C11 C12 H12 118.5 . . ?
C7 C12 H12 118.5 . . ?
O1 C13 O2 121.41(19) . . ?
O1 C13 C11 126.87(19) . . ?
O2 C13 C11 111.69(16) . . ?
O2 C14 H14A 109.5 . . ?
O2 C14 H14B 109.5 . . ?
H14A C14 H14B 109.5 . . ?
O2 C14 H14C 109.5 . . ?
H14A C14 H14C 109.5 . . ?
H14B C14 H14C 109.5 . . ?
O3 C15 H15A 109.5 . . ?
O3 C15 H15B 109.5 . . ?
H15A C15 H15B 109.5 . . ?
O3 C15 H15C 109.5 . . ?
H15A C15 H15C 109.5 . . ?
H15B C15 H15C 109.5 . . ?
C13A O2A C14A 117.04(19) . . ?
C10A O3A C15A 117.71(18) . . ?
C2A C1A C6 119.35(19) . . ?
C2A C1A C7A 115.51(18) . . ?
C6 C1A C7A 125.14(18) . . ?
C1A C2A C3A 122.8(2) . . ?
C1A C2A H2A 118.6 . . ?
C3A C2A H2A 118.6 . . ?
C4A C3A C2A 119.2(2) . . ?
C4A C3A H3A 120.4 . . ?
C2A C3A H3A 120.4 . . ?
C3A C4A C5 121.1(2) . . ?
C3A C4A H4A 119.4 . . ?
C5 C4A H4A 119.4 . . ?
C12A C7A C8A 117.39(18) . . ?
C12A C7A C1A 119.92(17) . . ?
C8A C7A C1A 122.62(17) . . ?
C9A C8A C7A 121.23(19) . . ?
C9A C8A H8A 119.4 . . ?
C7A C8A H8A 119.4 . . ?
C8A C9A C10A 121.34(19) . . ?
C8A C9A H9A 119.3 . . ?
C10A C9A H9A 119.3 . . ?
O3A C10A C9A 123.37(18) . . ?
O3A C10A C11A 118.04(18) . . ?
C9A C10A C11A 118.58(18) . . ?
C12A C11A C10A 118.49(18) . . ?
C12A C11A C13A 119.44(18) . . ?
C10A C11A C13A 122.07(18) . . ?
C7A C12A C11A 122.87(18) . . ?
C7A C12A H12A 118.6 . . ?
C11A C12A H12A 118.6 . . ?
O1A C13A O2A 121.3(2) . . ?
O1A C13A C11A 127.7(2) . . ?
O2A C13A C11A 110.95(17) . . ?
O2A C14A H14D 109.5 . . ?
O2A C14A H14E 109.5 . . ?
H14D C14A H14E 109.5 . . ?
O2A C14A H14F 109.5 . . ?
H14D C14A H14F 109.5 . . ?
H14E C14A H14F 109.5 . . ?
O3A C15A H15D 109.5 . . ?
O3A C15A H15E 109.5 . . ?
H15D C15A H15E 109.5 . . ?
O3A C15A H15F 109.5 . . ?
H15D C15A H15F 109.5 . . ?
H15E C15A H15F 109.5 . . ?

loop_
_geom_bond_atom_site_label_1
_geom_bond_atom_site_label_2
_geom_bond_distance
_geom_bond_site_symmetry_2
_geom_bond_publ_flag
O1 C13 1.189(2) . ?
O2 C13 1.321(2) . ?
O2 C14 1.436(3) . ?
O3 C10 1.356(2) . ?
O3 C15 1.426(3) . ?
C1 C2 1.377(3) . ?
C1 C6 1.442(3) . ?
C1 C7 1.495(3) . ?
C2 C3 1.405(3) . ?
C2 H2 0.9300 . ?
C3 C4 1.349(3) . ?
C3 H3 0.9300 . ?
C4 C5 1.415(3) . ?
C4 H4 0.9300 . ?
C5 C4A 1.410(3) . ?
C5 C6 1.437(3) . ?
C6 C1A 1.442(3) . ?
C7 C8 1.386(3) . ?
C7 C12 1.392(3) . ?
C8 C9 1.382(3) . ?
C8 H8 0.9300 . ?
C9 C10 1.391(3) . ?
C9 H9 0.9300 . ?
C10 C11 1.414(3) . ?
C11 C12 1.391(3) . ?
C11 C13 1.487(3) . ?
C12 H12 0.9300 . ?
C14 H14A 0.9600 . ?
C14 H14B 0.9600 . ?
C14 H14C 0.9600 . ?
C15 H15A 0.9600 . ?
C15 H15B 0.9600 . ?
C15 H15C 0.9600 . ?
O1A C13A 1.182(3) . ?
O2A C13A 1.327(3) . ?
O2A C14A 1.442(3) . ?
O3A C10A 1.353(2) . ?
O3A C15A 1.426(3) . ?
C1A C2A 1.372(3) . ?
C1A C7A 1.499(3) . ?
C2A C3A 1.398(3) . ?
C2A H2A 0.9300 . ?
C3A C4A 1.352(3) . ?
C3A H3A 0.9300 . ?
C4A H4A 0.9300 . ?
C7A C12A 1.387(3) . ?
C7A C8A 1.389(3) . ?
C8A C9A 1.376(3) . ?
C8A H8A 0.9300 . ?
C9A C10A 1.394(3) . ?
C9A H9A 0.9300 . ?
C10A C11A 1.409(3) . ?
C11A C12A 1.395(3) . ?
C11A C13A 1.493(3) . ?
C12A H12A 0.9300 . ?
C14A H14D 0.9600 . ?
C14A H14E 0.9600 . ?
C14A H14F 0.9600 . ?
C15A H15D 0.9600 . ?
C15A H15E 0.9600 . ?
C15A H15F 0.9600 . ?

loop_
_geom_torsion_atom_site_label_1
_geom_torsion_atom_site_label_2
_geom_torsion_atom_site_label_3
_geom_torsion_atom_site_label_4
_geom_torsion
_geom_torsion_site_symmetry_1
_geom_torsion_site_symmetry_2
_geom_torsion_site_symmetry_3
_geom_torsion_site_symmetry_4
_geom_torsion_publ_flag
C6 C1 C2 C3 -0.5(3) . . . . ?
C7 C1 C2 C3 177.85(19) . . . . ?
C1 C2 C3 C4 -1.3(3) . . . . ?
C2 C3 C4 C5 0.7(3) . . . . ?
C3 C4 C5 C4A -177.4(2) . . . . ?
C3 C4 C5 C6 1.6(3) . . . . ?
C4A C5 C6 C1 175.68(18) . . . . ?
C4 C5 C6 C1 -3.2(3) . . . . ?
C4A C5 C6 C1A -3.2(3) . . . . ?
C4 C5 C6 C1A 177.86(18) . . . . ?
C2 C1 C6 C5 2.7(3) . . . . ?
C7 C1 C6 C5 -175.53(17) . . . . ?
C2 C1 C6 C1A -178.50(18) . . . . ?
C7 C1 C6 C1A 3.3(3) . . . . ?
C2 C1 C7 C8 58.8(3) . . . . ?
C6 C1 C7 C8 -122.9(2) . . . . ?
C2 C1 C7 C12 -119.3(2) . . . . ?
C6 C1 C7 C12 59.0(3) . . . . ?
C12 C7 C8 C9 -3.1(3) . . . . ?
C1 C7 C8 C9 178.75(19) . . . . ?
C7 C8 C9 C10 0.0(3) . . . . ?
C15 O3 C10 C9 4.0(3) . . . . ?
C15 O3 C10 C11 -175.9(2) . . . . ?
C8 C9 C10 O3 -176.9(2) . . . . ?
C8 C9 C10 C11 3.0(3) . . . . ?
O3 C10 C11 C12 177.11(17) . . . . ?
C9 C10 C11 C12 -2.8(3) . . . . ?
O3 C10 C11 C13 -2.2(3) . . . . ?
C9 C10 C11 C13 177.94(19) . . . . ?
C10 C11 C12 C7 -0.3(3) . . . . ?
C13 C11 C12 C7 178.95(18) . . . . ?
C8 C7 C12 C11 3.2(3) . . . . ?
C1 C7 C12 C11 -178.60(18) . . . . ?
C14 O2 C13 O1 2.6(4) . . . . ?
C14 O2 C13 C11 -179.4(2) . . . . ?
C12 C11 C13 O1 176.5(2) . . . . ?
C10 C11 C13 O1 -4.2(4) . . . . ?
C12 C11 C13 O2 -1.4(3) . . . . ?
C10 C11 C13 O2 177.88(19) . . . . ?
C5 C6 C1A C2A 5.3(3) . . . . ?
C1 C6 C1A C2A -173.52(19) . . . . ?
C5 C6 C1A C7A -174.05(17) . . . . ?
C1 C6 C1A C7A 7.2(3) . . . . ?
C6 C1A C2A C3A -3.3(3) . . . . ?
C7A C1A C2A C3A 176.1(2) . . . . ?
C1A C2A C3A C4A -1.1(4) . . . . ?
C2A C3A C4A C5 3.2(3) . . . . ?
C4 C5 C4A C3A 177.9(2) . . . . ?
C6 C5 C4A C3A -1.0(3) . . . . ?
C2A C1A C7A C12A 54.6(3) . . . . ?
C6 C1A C7A C12A -126.1(2) . . . . ?
C2A C1A C7A C8A -122.3(2) . . . . ?
C6 C1A C7A C8A 57.0(3) . . . . ?
C12A C7A C8A C9A 3.2(3) . . . . ?
C1A C7A C8A C9A -179.84(19) . . . . ?
C7A C8A C9A C10A -1.4(3) . . . . ?
C15A O3A C10A C9A -4.1(3) . . . . ?
C15A O3A C10A C11A 176.8(2) . . . . ?
C8A C9A C10A O3A 179.7(2) . . . . ?
C8A C9A C10A C11A -1.2(3) . . . . ?
O3A C10A C11A C12A -179.01(19) . . . . ?
C9A C10A C11A C12A 1.8(3) . . . . ?
O3A C10A C11A C13A 0.8(3) . . . . ?
C9A C10A C11A C13A -178.3(2) . . . . ?
C8A C7A C12A C11A -2.6(3) . . . . ?
C1A C7A C12A C11A -179.61(19) . . . . ?
C10A C11A C12A C7A 0.1(3) . . . . ?
C13A C11A C12A C7A -179.77(19) . . . . ?
C14A O2A C13A O1A 4.3(4) . . . . ?
C14A O2A C13A C11A -176.8(2) . . . . ?
C12A C11A C13A O1A 174.1(3) . . . . ?
C10A C11A C13A O1A -5.8(4) . . . . ?
C12A C11A C13A O2A -4.7(3) . . . . ?
C10A C11A C13A O2A 175.4(2) . . . . ?

loop_
_cod_related_entry_id
_cod_related_entry_database
_cod_related_entry_code
1 ChemSpider 30653126
